data_7705768
loop_
_publ_author_name
'Macha, Bret B.'
'Dhara, Debabrata'
'Radacki, Krzysztof'
'Dewhurst, Rian D.'
'Braunschweig, Holger'

_publ_section_title
;
 Intermetallic transfer of unsymmetrical borylene fragments: isolation of
 the second early-transition-metal terminal borylene complex and other
 rare species.
;
_journal_issue 48
_journal_name_full 'Dalton transactions (Cambridge, England : 2003)'
_journal_page_first 17719
_journal_page_last 17724
_journal_paper_doi 10.1039/d0dt03557b
_journal_volume 49
_journal_year 2020
_chemical_formula_moiety 'C12 H18 B N O5 Si W'
_chemical_formula_sum 'C12 H18 B N O5 Si W'
_chemical_formula_weight 479.02
_space_group_crystal_system monoclinic
_space_group_IT_number 14
_space_group_name_Hall '-P 2ybc'
_space_group_name_H-M_alt 'P 1 21/c 1'
_atom_sites_solution_hydrogens geom
_atom_sites_solution_primary dual
_atom_sites_solution_secondary difmap
_audit_creation_method SHELXL-2018/3
_audit_update_record
;
2020-09-19 deposited with the CCDC.	2020-11-25 downloaded from the CCDC.
;
_cell_angle_alpha 90
_cell_angle_beta 106.059(9)
_cell_angle_gamma 90
_cell_formula_units_Z 4
_cell_length_a 14.971(4)
_cell_length_b 6.5880(18)
_cell_length_c 18.181(4)
_cell_measurement_reflns_used 9231
_cell_measurement_temperature 100(2)
_cell_measurement_theta_max 32.94
_cell_measurement_theta_min 2.37
_cell_volume 1723.2(8)
_computing_cell_refinement 'Saint+ ver. V8.40A (Bruker AXS)'
_computing_data_collection 'BIS 2011.8 / APEX2 ver. 2014.9 (Bruker AXS)'
_computing_data_reduction 'Saint+ ver. V8.40A (Bruker AXS)'
_computing_molecular_graphics 'ShelXLe (Huebschle et all, 2011)'
_computing_publication_material 'CIF-fill 1.2f (K.Radacki 2005-20)'
_computing_structure_refinement 'SHELXL-2018/3 (Sheldrick, 2018)'
_computing_structure_solution 'SHELXT (Sheldrick, 2014)'
_diffrn_ambient_environment N~2~
_diffrn_ambient_temperature 100(2)
_diffrn_detector 'CCD area detector (Apex2)'
_diffrn_detector_area_resol_mean 8.333
_diffrn_measured_fraction_theta_full 0.999
_diffrn_measured_fraction_theta_max 0.841
_diffrn_measurement_device_type 'Bruker X8-APEX II'
_diffrn_measurement_method '\f and \w scans'
_diffrn_radiation_monochromator 'multi-layer mirror'
_diffrn_radiation_type MoK\a
_diffrn_radiation_wavelength 0.71073
_diffrn_reflns_av_R_equivalents 0.0291
_diffrn_reflns_av_unetI/netI 0.0212
_diffrn_reflns_Laue_measured_fraction_full 0.999
_diffrn_reflns_Laue_measured_fraction_max 0.841
_diffrn_reflns_limit_h_max 21
_diffrn_reflns_limit_h_min -22
_diffrn_reflns_limit_k_max 9
_diffrn_reflns_limit_k_min -9
_diffrn_reflns_limit_l_max 27
_diffrn_reflns_limit_l_min -25
_diffrn_reflns_number 32519
_diffrn_reflns_point_group_measured_fraction_full 0.999
_diffrn_reflns_point_group_measured_fraction_max 0.841
_diffrn_reflns_theta_full 26.000
_diffrn_reflns_theta_max 32.984
_diffrn_reflns_theta_min 2.832
_diffrn_source 'rotating-anode (Nonius FR-591)'
_exptl_absorpt_coefficient_mu 6.789
_exptl_absorpt_correction_T_max 0.1951
_exptl_absorpt_correction_T_min 0.0981
_exptl_absorpt_correction_type multi-scan
_exptl_absorpt_process_details 'SadAbs 2016/2 (Bruker AXS)'
_exptl_crystal_colour colourless
_exptl_crystal_density_diffrn 1.846
_exptl_crystal_description block
_exptl_crystal_F_000 920
_exptl_crystal_size_max 0.50
_exptl_crystal_size_mid 0.32
_exptl_crystal_size_min 0.20
_refine_diff_density_max 0.744
_refine_diff_density_min -1.528
_refine_diff_density_rms 0.113
_refine_ls_extinction_method none
_refine_ls_goodness_of_fit_ref 1.086
_refine_ls_hydrogen_treatment constr
_refine_ls_matrix_type full
_refine_ls_number_parameters 196
_refine_ls_number_reflns 5446
_refine_ls_number_restraints 0
_refine_ls_restrained_S_all 1.086
_refine_ls_R_factor_all 0.0210
_refine_ls_R_factor_gt 0.0184
_refine_ls_shift/su_max 0.001
_refine_ls_shift/su_mean 0.000
_refine_ls_structure_factor_coef Fsqd
_refine_ls_weighting_details 'w=1/[\s^2^(Fo^2^)+(0.0151P)^2^+1.5885P] where P=(Fo^2^+2Fc^2^)/3'
_refine_ls_weighting_scheme calc
_refine_ls_wR_factor_gt 0.0393
_refine_ls_wR_factor_ref 0.0399
_reflns_Friedel_coverage 0.000
_reflns_number_gt 5058
_reflns_number_total 5446
_reflns_threshold_expression 'I > 2\s(I)'
_cod_data_source_file d0dt03557b2.cif
_cod_data_source_block BM005
_cod_depositor_comments 'Adding full bibliography for 7705762--7705769.cif.'
_cod_original_cell_volume 1723.2(7)
_cod_original_sg_symbol_H-M 'P 21/c'
_cod_database_code 7705768
_shelx_shelxl_version_number 2018/3
_shelx_space_group_comment
;
The symmetry employed for this shelxl refinement is uniquely defined
by the following loop, which should always be used as a source of
symmetry information in preference to the above space-group names.
They are only intended as comments.
;
_shelx_estimated_absorpt_t_min 0.132
_shelx_estimated_absorpt_t_max 0.344

loop_
_space_group_symop_operation_xyz
'x, y, z'
'-x, y+1/2, -z+1/2'
'-x, -y, -z'
'x, -y-1/2, z-1/2'

loop_
_atom_site_label
_atom_site_type_symbol
_atom_site_fract_x
_atom_site_fract_y
_atom_site_fract_z
_atom_site_U_iso_or_equiv
_atom_site_adp_type
_atom_site_occupancy
_atom_site_site_symmetry_order
_atom_site_calc_flag
_atom_site_refinement_flags_posn
_atom_site_refinement_flags_adp
_atom_site_refinement_flags_occupancy
_atom_site_disorder_assembly
_atom_site_disorder_group
W1_1 W 0.30201(2) 0.58891(2) 0.23298(2) 0.01167(3) Uani 1 1 d . . . . .
O1_1 O 0.39511(12) 0.7264(3) 0.10246(10) 0.0301(4) Uani 1 1 d . . . . .
C2_1 C 0.40987(14) 0.7214(3) 0.31355(11) 0.0166(4) Uani 1 1 d . . . . .
O2_1 O 0.46836(11) 0.7949(3) 0.35937(9) 0.0248(4) Uani 1 1 d . . . . .
C3_1 C 0.22636(15) 0.8504(4) 0.22305(12) 0.0192(4) Uani 1 1 d . . . . .
O3_1 O 0.18211(12) 0.9941(3) 0.21649(11) 0.0289(4) Uani 1 1 d . . . . .
C4_1 C 0.18788(14) 0.4572(3) 0.16069(12) 0.0170(4) Uani 1 1 d . . . . .
O4_1 O 0.12220(11) 0.3851(3) 0.12111(10) 0.0246(4) Uani 1 1 d . . . . .
C5_1 C 0.37002(14) 0.3166(4) 0.24071(12) 0.0173(4) Uani 1 1 d . . . . .
O5_1 O 0.40639(12) 0.1635(3) 0.24480(11) 0.0270(4) Uani 1 1 d . . . . .
C1_1 C 0.36034(15) 0.6781(4) 0.14822(12) 0.0183(4) Uani 1 1 d . . . . .
N1_1 N 0.23469(12) 0.4195(3) 0.39196(10) 0.0151(3) Uani 1 1 d . . . . .
B1_1 B 0.25726(15) 0.4890(4) 0.32920(13) 0.0144(4) Uani 1 1 d . . . . .
C1_2 C 0.30217(14) 0.2791(3) 0.44770(11) 0.0153(4) Uani 1 1 d . . . . .
C2_2 C 0.40217(15) 0.3487(5) 0.45356(14) 0.0278(5) Uani 1 1 d . . . . .
H2A_2 H 0.413754 0.337831 0.403224 0.042 Uiso 1 1 calc R U . . .
H2B_2 H 0.446280 0.262369 0.490241 0.042 Uiso 1 1 calc R U . . .
H2C_2 H 0.410074 0.490019 0.470928 0.042 Uiso 1 1 calc R U . . .
C3_2 C 0.28794(19) 0.0635(4) 0.41645(15) 0.0275(5) Uani 1 1 d . . . . .
H3A_2 H 0.223835 0.020893 0.411543 0.041 Uiso 1 1 calc R U . . .
H3B_2 H 0.330964 -0.028274 0.451577 0.041 Uiso 1 1 calc R U . . .
H3C_2 H 0.299880 0.059041 0.366129 0.041 Uiso 1 1 calc R U . . .
C4_2 C 0.28754(16) 0.2914(4) 0.52725(12) 0.0239(5) Uani 1 1 d . . . . .
H4A_2 H 0.293579 0.432760 0.544706 0.036 Uiso 1 1 calc R U . . .
H4B_2 H 0.334334 0.208068 0.562873 0.036 Uiso 1 1 calc R U . . .
H4C_2 H 0.225312 0.241256 0.525350 0.036 Uiso 1 1 calc R U . . .
Si1_3 Si 0.12028(4) 0.47603(10) 0.39869(3) 0.01711(12) Uani 1 1 d . . . . .
C2_3 C 0.06140(15) 0.6220(4) 0.31123(14) 0.0247(5) Uani 1 1 d . . . . .
H2A_3 H 0.095723 0.747927 0.309739 0.037 Uiso 1 1 calc R U . . .
H2B_3 H -0.002179 0.654719 0.312048 0.037 Uiso 1 1 calc R U . . .
H2C_3 H 0.059611 0.540411 0.265778 0.037 Uiso 1 1 calc R U . . .
C3_3 C 0.12314(18) 0.6364(4) 0.48376(14) 0.0285(5) Uani 1 1 d . . . . .
H3A_3 H 0.172714 0.737637 0.490563 0.043 Uiso 1 1 calc R U . . .
H3B_3 H 0.134972 0.550439 0.529449 0.043 Uiso 1 1 calc R U . . .
H3C_3 H 0.063248 0.705331 0.476011 0.043 Uiso 1 1 calc R U . . .
C4_3 C 0.05406(16) 0.2385(4) 0.40050(14) 0.0265(5) Uani 1 1 d . . . . .
H4A_3 H -0.011697 0.271189 0.393106 0.040 Uiso 1 1 calc R U . . .
H4B_3 H 0.078612 0.170785 0.449973 0.040 Uiso 1 1 calc R U . . .
H4C_3 H 0.060341 0.148267 0.359371 0.040 Uiso 1 1 calc R U . . .

loop_
_atom_site_aniso_label
_atom_site_aniso_U_11
_atom_site_aniso_U_22
_atom_site_aniso_U_33
_atom_site_aniso_U_23
_atom_site_aniso_U_13
_atom_site_aniso_U_12
W1_1 0.01201(4) 0.01387(4) 0.00964(4) 0.00154(3) 0.00385(3) -0.00009(3)
O1_1 0.0351(9) 0.0349(10) 0.0261(8) 0.0088(8) 0.0182(7) -0.0014(8)
C2_1 0.0161(9) 0.0193(11) 0.0153(9) 0.0036(8) 0.0059(7) 0.0027(8)
O2_1 0.0206(7) 0.0306(10) 0.0201(7) 0.0005(7) 0.0004(6) -0.0037(7)
C3_1 0.0179(9) 0.0212(11) 0.0180(9) -0.0001(9) 0.0039(8) -0.0025(9)
O3_1 0.0246(8) 0.0195(9) 0.0402(10) 0.0032(8) 0.0046(7) 0.0058(7)
C4_1 0.0173(9) 0.0197(11) 0.0148(9) 0.0012(8) 0.0057(7) 0.0022(8)
O4_1 0.0195(7) 0.0284(9) 0.0234(8) -0.0045(7) 0.0019(6) -0.0025(7)
C5_1 0.0178(9) 0.0197(11) 0.0163(9) 0.0025(8) 0.0077(8) -0.0013(8)
O5_1 0.0274(8) 0.0201(9) 0.0370(10) 0.0050(8) 0.0149(8) 0.0045(7)
C1_1 0.0202(10) 0.0188(11) 0.0161(9) 0.0025(8) 0.0052(8) 0.0006(8)
N1_1 0.0132(7) 0.0204(9) 0.0116(7) -0.0002(7) 0.0029(6) -0.0009(7)
B1_1 0.0112(9) 0.0175(11) 0.0139(9) 0.0000(9) 0.0021(8) 0.0009(9)
C1_2 0.0156(8) 0.0196(10) 0.0098(8) 0.0039(8) 0.0018(7) 0.0015(8)
C2_2 0.0142(9) 0.0461(16) 0.0211(11) 0.0137(11) 0.0016(8) 0.0009(10)
C3_2 0.0340(13) 0.0219(12) 0.0248(11) 0.0016(10) 0.0050(10) 0.0067(10)
C4_2 0.0268(11) 0.0310(13) 0.0138(9) 0.0036(9) 0.0052(8) -0.0010(10)
Si1_3 0.0138(2) 0.0237(3) 0.0151(3) 0.0000(2) 0.0062(2) -0.0006(2)
C2_3 0.0146(9) 0.0373(14) 0.0245(11) 0.0071(10) 0.0092(8) 0.0090(9)
C3_3 0.0310(12) 0.0334(14) 0.0243(11) -0.0046(11) 0.0132(10) 0.0031(11)
C4_3 0.0183(10) 0.0340(14) 0.0272(11) -0.0012(11) 0.0063(9) -0.0084(10)

loop_
_atom_type_symbol
_atom_type_description
_atom_type_scat_dispersion_real
_atom_type_scat_dispersion_imag
_atom_type_scat_source
C C 0.0033 0.0016 'International Tables Vol C Tables 4.2.6.8 and 6.1.1.4'
H H 0.0000 0.0000 'International Tables Vol C Tables 4.2.6.8 and 6.1.1.4'
B B 0.0013 0.0007 'International Tables Vol C Tables 4.2.6.8 and 6.1.1.4'
N N 0.0061 0.0033 'International Tables Vol C Tables 4.2.6.8 and 6.1.1.4'
O O 0.0106 0.0060 'International Tables Vol C Tables 4.2.6.8 and 6.1.1.4'
Si Si 0.0817 0.0704 'International Tables Vol C Tables 4.2.6.8 and 6.1.1.4'
W W -0.8490 6.8722 'International Tables Vol C Tables 4.2.6.8 and 6.1.1.4'

loop_
_geom_angle_atom_site_label_1
_geom_angle_atom_site_label_2
_geom_angle_atom_site_label_3
_geom_angle
_geom_angle_site_symmetry_1
_geom_angle_site_symmetry_3
_geom_angle_publ_flag
C4_1 W1_1 C3_1 87.51(9) . . ?
C4_1 W1_1 C5_1 89.06(9) . . ?
C3_1 W1_1 C5_1 176.33(8) . . ?
C4_1 W1_1 C2_1 174.45(8) . . ?
C3_1 W1_1 C2_1 90.69(9) . . ?
C5_1 W1_1 C2_1 92.60(9) . . ?
C4_1 W1_1 C1_1 95.30(9) . . ?
C3_1 W1_1 C1_1 91.88(9) . . ?
C5_1 W1_1 C1_1 89.75(9) . . ?
C2_1 W1_1 C1_1 90.00(8) . . ?
C4_1 W1_1 B1_1 90.00(9) . . ?
C3_1 W1_1 B1_1 92.31(9) . . ?
C5_1 W1_1 B1_1 86.37(9) . . ?
C2_1 W1_1 B1_1 84.82(8) . . ?
C1_1 W1_1 B1_1 173.38(8) . . ?
O2_1 C2_1 W1_1 178.37(17) . . ?
O3_1 C3_1 W1_1 178.3(2) . . ?
O4_1 C4_1 W1_1 178.22(19) . . ?
O5_1 C5_1 W1_1 178.79(18) . . ?
O1_1 C1_1 W1_1 178.10(19) . . ?
B1_1 N1_1 C1_2 119.29(17) . . ?
B1_1 N1_1 Si1_3 116.96(15) . . ?
C1_2 N1_1 Si1_3 123.36(13) . . ?
N1_1 B1_1 W1_1 176.08(17) . . ?
C3_2 C1_2 C4_2 111.21(19) . . ?
C3_2 C1_2 N1_1 108.58(17) . . ?
C4_2 C1_2 N1_1 110.79(17) . . ?
C3_2 C1_2 C2_2 109.6(2) . . ?
C4_2 C1_2 C2_2 108.09(18) . . ?
N1_1 C1_2 C2_2 108.48(17) . . ?
C1_2 C2_2 H2A_2 109.5 . . ?
C1_2 C2_2 H2B_2 109.5 . . ?
H2A_2 C2_2 H2B_2 109.5 . . ?
C1_2 C2_2 H2C_2 109.5 . . ?
H2A_2 C2_2 H2C_2 109.5 . . ?
H2B_2 C2_2 H2C_2 109.5 . . ?
C1_2 C3_2 H3A_2 109.5 . . ?
C1_2 C3_2 H3B_2 109.5 . . ?
H3A_2 C3_2 H3B_2 109.5 . . ?
C1_2 C3_2 H3C_2 109.5 . . ?
H3A_2 C3_2 H3C_2 109.5 . . ?
H3B_2 C3_2 H3C_2 109.5 . . ?
C1_2 C4_2 H4A_2 109.5 . . ?
C1_2 C4_2 H4B_2 109.5 . . ?
H4A_2 C4_2 H4B_2 109.5 . . ?
C1_2 C4_2 H4C_2 109.5 . . ?
H4A_2 C4_2 H4C_2 109.5 . . ?
H4B_2 C4_2 H4C_2 109.5 . . ?
N1_1 Si1_3 C4_3 110.58(10) . . ?
N1_1 Si1_3 C2_3 106.58(9) . . ?
C4_3 Si1_3 C2_3 108.78(12) . . ?
N1_1 Si1_3 C3_3 111.83(10) . . ?
C4_3 Si1_3 C3_3 110.65(12) . . ?
C2_3 Si1_3 C3_3 108.26(12) . . ?
Si1_3 C2_3 H2A_3 109.5 . . ?
Si1_3 C2_3 H2B_3 109.5 . . ?
H2A_3 C2_3 H2B_3 109.5 . . ?
Si1_3 C2_3 H2C_3 109.5 . . ?
H2A_3 C2_3 H2C_3 109.5 . . ?
H2B_3 C2_3 H2C_3 109.5 . . ?
Si1_3 C3_3 H3A_3 109.5 . . ?
Si1_3 C3_3 H3B_3 109.5 . . ?
H3A_3 C3_3 H3B_3 109.5 . . ?
Si1_3 C3_3 H3C_3 109.5 . . ?
H3A_3 C3_3 H3C_3 109.5 . . ?
H3B_3 C3_3 H3C_3 109.5 . . ?
Si1_3 C4_3 H4A_3 109.5 . . ?
Si1_3 C4_3 H4B_3 109.5 . . ?
H4A_3 C4_3 H4B_3 109.5 . . ?
Si1_3 C4_3 H4C_3 109.5 . . ?
H4A_3 C4_3 H4C_3 109.5 . . ?
H4B_3 C4_3 H4C_3 109.5 . . ?

loop_
_geom_bond_atom_site_label_1
_geom_bond_atom_site_label_2
_geom_bond_distance
_geom_bond_site_symmetry_2
_geom_bond_publ_flag
W1_1 C4_1 2.039(2) . ?
W1_1 C3_1 2.042(2) . ?
W1_1 C5_1 2.048(2) . ?
W1_1 C2_1 2.051(2) . ?
W1_1 C1_1 2.056(2) . ?
W1_1 B1_1 2.143(2) . ?
O1_1 C1_1 1.142(3) . ?
C2_1 O2_1 1.136(3) . ?
C3_1 O3_1 1.143(3) . ?
C4_1 O4_1 1.149(3) . ?
C5_1 O5_1 1.139(3) . ?
N1_1 B1_1 1.356(3) . ?
N1_1 C1_2 1.529(3) . ?
N1_1 Si1_3 1.7898(18) . ?
C1_2 C3_2 1.523(3) . ?
C1_2 C4_2 1.524(3) . ?
C1_2 C2_2 1.541(3) . ?
C2_2 H2A_2 0.9800 . ?
C2_2 H2B_2 0.9800 . ?
C2_2 H2C_2 0.9800 . ?
C3_2 H3A_2 0.9800 . ?
C3_2 H3B_2 0.9800 . ?
C3_2 H3C_2 0.9800 . ?
C4_2 H4A_2 0.9800 . ?
C4_2 H4B_2 0.9800 . ?
C4_2 H4C_2 0.9800 . ?
Si1_3 C4_3 1.857(3) . ?
Si1_3 C2_3 1.859(2) . ?
Si1_3 C3_3 1.864(3) . ?
C2_3 H2A_3 0.9800 . ?
C2_3 H2B_3 0.9800 . ?
C2_3 H2C_3 0.9800 . ?
C3_3 H3A_3 0.9800 . ?
C3_3 H3B_3 0.9800 . ?
C3_3 H3C_3 0.9800 . ?
C4_3 H4A_3 0.9800 . ?
C4_3 H4B_3 0.9800 . ?
C4_3 H4C_3 0.9800 . ?

loop_
_geom_torsion_atom_site_label_1
_geom_torsion_atom_site_label_2
_geom_torsion_atom_site_label_3
_geom_torsion_atom_site_label_4
_geom_torsion
_geom_torsion_site_symmetry_1
_geom_torsion_site_symmetry_2
_geom_torsion_site_symmetry_3
_geom_torsion_site_symmetry_4
_geom_torsion_publ_flag
B1_1 N1_1 C1_2 C3_2 -82.1(2) . . . . ?
Si1_3 N1_1 C1_2 C3_2 90.5(2) . . . . ?
B1_1 N1_1 C1_2 C4_2 155.5(2) . . . . ?
Si1_3 N1_1 C1_2 C4_2 -31.9(2) . . . . ?
B1_1 N1_1 C1_2 C2_2 37.0(3) . . . . ?
Si1_3 N1_1 C1_2 C2_2 -150.43(16) . . . . ?
B1_1 N1_1 Si1_3 C4_3 118.50(18) . . . . ?
C1_2 N1_1 Si1_3 C4_3 -54.25(19) . . . . ?
B1_1 N1_1 Si1_3 C2_3 0.4(2) . . . . ?
C1_2 N1_1 Si1_3 C2_3 -172.32(17) . . . . ?
B1_1 N1_1 Si1_3 C3_3 -117.70(19) . . . . ?
C1_2 N1_1 Si1_3 C3_3 69.55(19) . . . . ?
